data_7700001
loop_
_publ_author_name
'Santra, Biswajit'
'Narayanan, Suriya'
'Kalita, Pankaj'
'Kumar, Vierandra'
'Mandal, Debdeep'
'Gupta, Vivek'
'Zimmer, Michael'
'Huch, Volker'
'Chandrasekhar, Vadapalli'
'Scheschkewitz, David'
'Schulzke, Carola'
'Jana, Anukul'

_publ_section_title
;
 Modulation of the Nuclearity of Molecular Mg(II)-Phosphates: Solid-State
 Structural Change Involving Coordinating Solvents
;
_journal_name_full 'Dalton Transactions'
_journal_paper_doi 10.1039/C9DT00687G
_journal_year 2019
_chemical_formula_moiety 'C78 H91 Mg2 N2 O16 P2,2(H2 O)'
_chemical_formula_sum 'C78 H95 Mg2 N2 O18 P2'
_chemical_formula_weight 1459.11
_space_group_crystal_system monoclinic
_space_group_IT_number 14
_space_group_name_Hall '-P 2ybc'
_space_group_name_H-M_alt 'P 1 21/c 1'
_symmetry_space_group_name_Hall '-P 2ybc'
_symmetry_space_group_name_H-M 'P 1 21/c 1'
_atom_sites_solution_hydrogens mixed
_audit_creation_method SHELXL-2018/3
_audit_update_record
;
2019-04-29 deposited with the CCDC.    2019-05-16 downloaded from the CCDC.
;
_cell_angle_alpha 90
_cell_angle_beta 91.52(3)
_cell_angle_gamma 90
_cell_formula_units_Z 4
_cell_length_a 31.610(6)
_cell_length_b 10.344(2)
_cell_length_c 23.225(5)
_cell_measurement_reflns_used 13681
_cell_measurement_temperature 119(2)
_cell_measurement_theta_max 27.8860
_cell_measurement_theta_min 2.8670
_cell_volume 7591(3)
_computing_cell_refinement 'CrysAlisPro 1.171.39.29d (Rigaku OD, 2017)'
_computing_data_collection 'CrysAlisPro 1.171.39.29d (Rigaku OD, 2017)'
_computing_data_reduction 'CrysAlisPro 1.171.39.29d (Rigaku OD, 2017)'
_computing_molecular_graphics 'Olex2 (Dolomanov et al., 2009)'
_computing_publication_material 'Olex2 (Dolomanov et al., 2009)'
_computing_structure_refinement 'ShelXL 2018 (Sheldrick, 2015)'
_computing_structure_solution 'SHELXT 2018 (Sheldrick, 2015)'
_diffrn_ambient_temperature 119(2)
_diffrn_measured_fraction_theta_full 0.911
_diffrn_measured_fraction_theta_max 0.914
_diffrn_measurement_device_type 'XtaLAB AFC12 (RINC): Kappa single'
_diffrn_measurement_method '\w scans'
_diffrn_radiation_type MoK\a
_diffrn_radiation_wavelength 0.71073
_diffrn_reflns_av_R_equivalents 0.0058
_diffrn_reflns_av_unetI/netI 0.0372
_diffrn_reflns_Laue_measured_fraction_full 0.911
_diffrn_reflns_Laue_measured_fraction_max 0.914
_diffrn_reflns_limit_h_max 38
_diffrn_reflns_limit_h_min -38
_diffrn_reflns_limit_k_max 10
_diffrn_reflns_limit_k_min -12
_diffrn_reflns_limit_l_max 28
_diffrn_reflns_limit_l_min -28
_diffrn_reflns_number 26413
_diffrn_reflns_point_group_measured_fraction_full 0.911
_diffrn_reflns_point_group_measured_fraction_max 0.914
_diffrn_reflns_theta_full 25.000
_diffrn_reflns_theta_max 25.499
_diffrn_reflns_theta_min 2.880
_diffrn_source 'fine-focus sealed X-ray tube'
_exptl_absorpt_coefficient_mu 0.144
_exptl_absorpt_correction_type none
_exptl_crystal_colour colourless
_exptl_crystal_density_diffrn 1.277
_exptl_crystal_description trapezoid
_exptl_crystal_F_000 3100
_exptl_crystal_size_max 0.28
_exptl_crystal_size_mid 0.19
_exptl_crystal_size_min 0.10
_refine_diff_density_max 0.828
_refine_diff_density_min -1.149
_refine_diff_density_rms 0.122
_refine_ls_extinction_method none
_refine_ls_goodness_of_fit_ref 1.214
_refine_ls_hydrogen_treatment mixed
_refine_ls_matrix_type full
_refine_ls_number_parameters 1024
_refine_ls_number_reflns 12928
_refine_ls_number_restraints 99
_refine_ls_restrained_S_all 1.209
_refine_ls_R_factor_all 0.1680
_refine_ls_R_factor_gt 0.1476
_refine_ls_shift/su_max 0.000
_refine_ls_shift/su_mean 0.000
_refine_ls_structure_factor_coef Fsqd
_refine_ls_weighting_details 'w=1/[\s^2^(Fo^2^)+(0.1068P)^2^+70.8530P] where P=(Fo^2^+2Fc^2^)/3'
_refine_ls_weighting_scheme calc
_refine_ls_wR_factor_gt 0.3547
_refine_ls_wR_factor_ref 0.3680
_reflns_Friedel_coverage 0.000
_reflns_number_gt 10501
_reflns_number_total 12928
_reflns_threshold_expression 'I > 2\s(I)'
_cod_data_source_file c9dt00687g2.cif
_cod_data_source_block aj0116
_cod_database_code 7700001
_shelx_shelxl_version_number 2018/3
_shelx_space_group_comment
;
The symmetry employed for this shelxl refinement is uniquely defined
by the following loop, which should always be used as a source of
symmetry information in preference to the above space-group names.
They are only intended as comments.
;
_shelx_estimated_absorpt_t_min 0.918
_shelx_estimated_absorpt_t_max 0.971

loop_
_space_group_symop_operation_xyz
'x, y, z'
'-x, y+1/2, -z+1/2'
'-x, -y, -z'
'x, -y-1/2, z-1/2'

loop_
_atom_site_label
_atom_site_type_symbol
_atom_site_fract_x
_atom_site_fract_y
_atom_site_fract_z
_atom_site_U_iso_or_equiv
_atom_site_adp_type
_atom_site_occupancy
_atom_site_site_symmetry_order
_atom_site_calc_flag
_atom_site_refinement_flags_posn
_atom_site_refinement_flags_adp
_atom_site_refinement_flags_occupancy
_atom_site_disorder_assembly
_atom_site_disorder_group
Mg1 Mg 0.26866(7) 0.5375(2) 0.52916(11) 0.0240(5) Uani 1 1 d . . . . .
Mg2 Mg 0.23817(7) 1.0382(2) 0.49071(10) 0.0229(5) Uani 1 1 d D . . . .
P1 P 0.21558(6) 0.32038(16) 0.45609(8) 0.0229(4) Uani 1 1 d . . . . .
P2 P 0.29014(6) 0.81959(16) 0.56439(8) 0.0229(4) Uani 1 1 d . . . . .
O1 O 0.17516(15) 0.4025(4) 0.4294(2) 0.0253(11) Uani 1 1 d . . . . .
O2 O 0.22798(15) 0.3927(4) 0.5103(2) 0.0244(10) Uani 1 1 d . . . . .
O3 O 0.19941(15) 0.1858(4) 0.4682(2) 0.0252(11) Uani 1 1 d . . . . .
O4 O 0.24907(16) 0.3247(5) 0.4109(2) 0.0276(11) Uani 1 1 d . . . . .
O5 O 0.32985(15) 0.9017(4) 0.5935(2) 0.0248(11) Uani 1 1 d . . . . .
O6 O 0.30678(15) 0.6862(4) 0.5523(2) 0.0254(11) Uani 1 1 d . . . . .
O7 O 0.27891(15) 0.8928(4) 0.5104(2) 0.0241(10) Uani 1 1 d . . . . .
O8 O 0.25551(16) 0.8225(5) 0.6075(2) 0.0276(11) Uani 1 1 d . . . . .
O9 O 0.30761(16) 0.4063(4) 0.5740(2) 0.0271(11) Uani 1 1 d . . . . .
O10 O 0.20256(16) 0.9062(4) 0.4434(2) 0.0297(12) Uani 1 1 d . . . . .
O11 O 0.23325(17) 0.5744(5) 0.6036(2) 0.0305(12) Uani 1 1 d D . . . .
O12 O 0.22422(16) 0.6543(5) 0.4860(2) 0.0290(12) Uani 1 1 d D . . . .
O13 O 0.30024(16) 0.5152(5) 0.4526(2) 0.0274(11) Uani 1 1 d D . . . .
O14 O 0.20479(17) 1.0102(5) 0.5656(2) 0.0301(12) Uani 1 1 d D . . . .
O15 O 0.28196(16) 1.1543(5) 0.5365(2) 0.0303(12) Uani 1 1 d D . . . .
O16 O 0.27498(16) 1.0799(5) 0.4170(2) 0.0295(12) Uani 1 1 d D . . . .
N1 N 0.3645(2) 0.3588(7) 0.6311(3) 0.0413(17) Uani 1 1 d . . . . .
N2 N 0.1514(2) 0.8499(6) 0.3777(3) 0.0287(14) Uani 1 1 d . . . . .
C1 C 0.1368(2) 0.3443(6) 0.4148(3) 0.0261(16) Uani 1 1 d . . . . .
C2 C 0.1298(2) 0.2985(6) 0.3594(3) 0.0244(15) Uani 1 1 d . . . . .
C3 C 0.0905(2) 0.2393(7) 0.3474(4) 0.0296(17) Uani 1 1 d . . . . .
H3 H 0.084922 0.206287 0.309730 0.036 Uiso 1 1 calc R U . . .
C4 C 0.0596(2) 0.2273(7) 0.3880(4) 0.0293(16) Uani 1 1 d . . . . .
C5 C 0.0674(2) 0.2788(7) 0.4421(3) 0.0258(15) Uani 1 1 d . . . . .
H5 H 0.046059 0.273690 0.469979 0.031 Uiso 1 1 calc R U . . .
C6 C 0.1059(2) 0.3381(7) 0.4570(3) 0.0284(16) Uani 1 1 d . . . . .
C7 C 0.1612(3) 0.3202(7) 0.3123(3) 0.0293(16) Uani 1 1 d . . . . .
H7 H 0.188551 0.343958 0.332046 0.035 Uiso 1 1 calc R U . . .
C8 C 0.1495(2) 0.4333(7) 0.2730(3) 0.0296(17) Uani 1 1 d . . . . .
C9 C 0.1788(3) 0.4769(7) 0.2339(3) 0.0334(18) Uani 1 1 d . . . . .
H9 H 0.205063 0.433411 0.230611 0.040 Uiso 1 1 calc R U . . .
C10 C 0.1697(3) 0.5841(8) 0.1994(4) 0.042(2) Uani 1 1 d . . . . .
H10 H 0.190240 0.613498 0.173264 0.050 Uiso 1 1 calc R U . . .
C11 C 0.1318(3) 0.6481(8) 0.2024(4) 0.0390(19) Uani 1 1 d . . . . .
H11 H 0.125571 0.720167 0.178298 0.047 Uiso 1 1 calc R U . . .
C12 C 0.1030(3) 0.6045(7) 0.2415(4) 0.0353(18) Uani 1 1 d . . . . .
H12 H 0.076670 0.648217 0.244022 0.042 Uiso 1 1 calc R U . . .
C13 C 0.1109(2) 0.4996(7) 0.2772(3) 0.0299(16) Uani 1 1 d . . . . .
H13 H 0.090547 0.472795 0.304166 0.036 Uiso 1 1 calc R U . . .
C14 C 0.1693(2) 0.1940(7) 0.2800(3) 0.0251(15) Uani 1 1 d . . . . .
C15 C 0.2000(3) 0.1107(8) 0.3019(4) 0.0374(19) Uani 1 1 d . . . . .
H15 H 0.216202 0.134436 0.335289 0.045 Uiso 1 1 calc R U . . .
C16 C 0.2075(3) -0.0075(8) 0.2753(4) 0.042(2) Uani 1 1 d . . . . .
H16 H 0.228773 -0.063836 0.290428 0.050 Uiso 1 1 calc R U . . .
C17 C 0.1844(3) -0.0419(8) 0.2281(4) 0.041(2) Uani 1 1 d . . . . .
H17 H 0.189432 -0.122828 0.210251 0.049 Uiso 1 1 calc R U . . .
C18 C 0.1533(3) 0.0401(8) 0.2054(4) 0.039(2) Uani 1 1 d . . . . .
H18 H 0.136808 0.013899 0.172623 0.047 Uiso 1 1 calc R U . . .
C19 C 0.1463(3) 0.1598(8) 0.2303(4) 0.0359(18) Uani 1 1 d . . . . .
H19 H 0.126118 0.217757 0.213652 0.043 Uiso 1 1 calc R U . . .
C20 C 0.0167(2) 0.1629(7) 0.3740(4) 0.0308(17) Uani 1 1 d . . . . .
C21 C 0.0144(3) 0.1040(8) 0.3138(4) 0.0341(18) Uani 1 1 d . . . . .
H21A H 0.017680 0.172290 0.284980 0.051 Uiso 1 1 calc R U . . .
H21B H -0.013099 0.061612 0.307625 0.051 Uiso 1 1 calc R U . . .
H21C H 0.037056 0.040163 0.309966 0.051 Uiso 1 1 calc R U . . .
C22 C 0.0076(3) 0.0592(8) 0.4194(4) 0.0384(19) Uani 1 1 d . . . . .
H22A H -0.020264 0.020930 0.411281 0.058 Uiso 1 1 calc R U . . .
H22B H 0.007980 0.098916 0.457742 0.058 Uiso 1 1 calc R U . . .
H22C H 0.029324 -0.008317 0.418218 0.058 Uiso 1 1 calc R U . . .
C23 C -0.0182(3) 0.2684(8) 0.3767(4) 0.040(2) Uani 1 1 d . . . . .
H23A H -0.012026 0.337642 0.349393 0.061 Uiso 1 1 calc R U . . .
H23B H -0.018770 0.304002 0.415779 0.061 Uiso 1 1 calc R U . . .
H23C H -0.045737 0.229942 0.366704 0.061 Uiso 1 1 calc R U . . .
C24 C 0.1138(2) 0.4025(7) 0.5141(3) 0.0287(16) Uani 1 1 d . . . . .
H24 H 0.144728 0.393596 0.523580 0.034 Uiso 1 1 calc R U . . .
C25 C 0.0902(3) 0.3368(7) 0.5627(4) 0.0330(17) Uani 1 1 d . . . . .
C26 C 0.0566(3) 0.3933(8) 0.5909(4) 0.040(2) Uani 1 1 d . . . . .
H26 H 0.046508 0.475721 0.578900 0.048 Uiso 1 1 calc R U . . .
C27 C 0.0376(3) 0.3305(9) 0.6365(4) 0.050(2) Uani 1 1 d . . . . .
H27 H 0.014995 0.371170 0.655748 0.060 Uiso 1 1 calc R U . . .
C28 C 0.0513(3) 0.2096(9) 0.6540(4) 0.048(2) Uani 1 1 d . . . . .
H28 H 0.038235 0.166910 0.685063 0.058 Uiso 1 1 calc R U . . .
C29 C 0.0841(3) 0.1516(8) 0.6258(4) 0.044(2) Uani 1 1 d . . . . .
H29 H 0.093693 0.068273 0.637329 0.053 Uiso 1 1 calc R U . . .
C30 C 0.1031(3) 0.2157(7) 0.5804(4) 0.0351(18) Uani 1 1 d . . . . .
H30 H 0.125560 0.174609 0.561145 0.042 Uiso 1 1 calc R U . . .
C31 C 0.1044(2) 0.5482(7) 0.5098(3) 0.0294(17) Uani 1 1 d . . . . .
C32 C 0.0708(3) 0.5961(7) 0.4772(3) 0.0318(17) Uani 1 1 d . . . . .
H32 H 0.052791 0.538051 0.456432 0.038 Uiso 1 1 calc R U . . .
C33 C 0.0629(3) 0.7295(8) 0.4743(4) 0.0358(18) Uani 1 1 d . . . . .
H33 H 0.039501 0.761482 0.452023 0.043 Uiso 1 1 calc R U . . .
C34 C 0.0895(3) 0.8146(7) 0.5043(4) 0.0364(19) Uani 1 1 d . . . . .
H34 H 0.084416 0.905029 0.502411 0.044 Uiso 1 1 calc R U . . .
C35 C 0.1232(3) 0.7681(8) 0.5366(4) 0.039(2) Uani 1 1 d . . . . .
C36 C 0.1307(2) 0.6351(7) 0.5396(3) 0.0302(17) Uani 1 1 d . . . . .
H36 H 0.153940 0.603401 0.562151 0.036 Uiso 1 1 calc R U . . .
C37 C 0.3690(2) 0.8502(6) 0.6087(3) 0.0216(14) Uani 1 1 d . . . . .
C38 C 0.3747(2) 0.7976(6) 0.6631(3) 0.0264(16) Uani 1 1 d . . . . .
C39 C 0.4158(2) 0.7567(7) 0.6805(3) 0.0305(17) Uani 1 1 d . . . . .
H39 H 0.420381 0.720673 0.717734 0.037 Uiso 1 1 calc R U . . .
C40 C 0.4499(2) 0.7686(7) 0.6434(3) 0.0294(16) Uani 1 1 d . . . . .
C41 C 0.4415(2) 0.8154(7) 0.5886(4) 0.0320(17) Uani 1 1 d . . . . .
H41 H 0.463987 0.819001 0.562356 0.038 Uiso 1 1 calc R U . . .
C42 C 0.4017(2) 0.8573(7) 0.5699(4) 0.0308(17) Uani 1 1 d . . . . .
C43 C 0.3378(2) 0.7886(7) 0.7038(3) 0.0305(16) Uani 1 1 d . . . . .
H43 H 0.311491 0.781698 0.679011 0.037 Uiso 1 1 calc R U . . .
C44 C 0.3400(2) 0.6665(7) 0.7404(4) 0.0307(17) Uani 1 1 d . . . . .
C45 C 0.3170(3) 0.5570(8) 0.7249(4) 0.040(2) Uani 1 1 d . . . . .
H45 H 0.299737 0.557451 0.690829 0.048 Uiso 1 1 calc R U . . .
C46 C 0.3192(3) 0.4450(8) 0.7595(5) 0.055(3) Uani 1 1 d . . . . .
H46 H 0.302869 0.371242 0.748773 0.066 Uiso 1 1 calc R U . . .
C47 C 0.3440(3) 0.4409(8) 0.8076(4) 0.043(2) Uani 1 1 d . . . . .
H47 H 0.345933 0.363406 0.829470 0.052 Uiso 1 1 calc R U . . .
C48 C 0.3667(3) 0.5493(8) 0.8254(4) 0.043(2) Uani 1 1 d . . . . .
H48 H 0.383688 0.547522 0.859729 0.052 Uiso 1 1 calc R U . . .
C49 C 0.3639(3) 0.6615(7) 0.7916(4) 0.0335(18) Uani 1 1 d . . . . .
H49 H 0.378763 0.736638 0.804040 0.040 Uiso 1 1 calc R U . . .
C50 C 0.3325(2) 0.9066(7) 0.7414(3) 0.0294(16) Uani 1 1 d . . . . .
C51 C 0.2932(3) 0.9307(9) 0.7640(3) 0.0375(19) Uani 1 1 d . . . . .
H51 H 0.269785 0.878913 0.752106 0.045 Uiso 1 1 calc R U . . .
C52 C 0.2874(3) 1.0290(8) 0.8036(4) 0.042(2) Uani 1 1 d . . . . .
H52 H 0.260305 1.043168 0.819214 0.051 Uiso 1 1 calc R U . . .
C53 C 0.3212(3) 1.1061(8) 0.8202(4) 0.041(2) Uani 1 1 d . . . . .
H53 H 0.317387 1.174050 0.847096 0.050 Uiso 1 1 calc R U . . .
C54 C 0.3595(3) 1.0851(8) 0.7984(4) 0.043(2) Uani 1 1 d . . . . .
H54 H 0.382444 1.139256 0.809974 0.051 Uiso 1 1 calc R U . . .
C55 C 0.3664(3) 0.9854(8) 0.7590(4) 0.0337(18) Uani 1 1 d . . . . .
H55 H 0.393794 0.971503 0.744283 0.040 Uiso 1 1 calc R U . . .
C56 C 0.4944(3) 0.7309(8) 0.6635(4) 0.0374(18) Uani 1 1 d . U . . .
C57 C 0.5134(7) 0.849(2) 0.6984(12) 0.055(6) Uani 0.51(2) 1 d . U P A 1
H57A H 0.544043 0.837574 0.703507 0.083 Uiso 0.51(2) 1 calc R U P A 1
H57B H 0.500413 0.852950 0.736244 0.083 Uiso 0.51(2) 1 calc R U P A 1
H57C H 0.507516 0.928978 0.677272 0.083 Uiso 0.51(2) 1 calc R U P A 1
C58 C 0.5240(6) 0.701(3) 0.6169(9) 0.051(6) Uani 0.51(2) 1 d . U P A 1
H58A H 0.512678 0.629081 0.593667 0.076 Uiso 0.51(2) 1 calc R U P A 1
H58B H 0.551570 0.676525 0.633821 0.076 Uiso 0.51(2) 1 calc R U P A 1
H58C H 0.527237 0.777204 0.592430 0.076 Uiso 0.51(2) 1 calc R U P A 1
C59 C 0.4947(12) 0.612(2) 0.7056(14) 0.062(8) Uani 0.51(2) 1 d . U P A 1
H59A H 0.482613 0.536288 0.685563 0.093 Uiso 0.51(2) 1 calc R U P A 1
H59B H 0.477768 0.631834 0.739181 0.093 Uiso 0.51(2) 1 calc R U P A 1
H59C H 0.523849 0.592629 0.718209 0.093 Uiso 0.51(2) 1 calc R U P A 1
C57' C 0.5250(6) 0.842(2) 0.6532(13) 0.053(7) Uani 0.49(2) 1 d . U P A 2
H57D H 0.514113 0.921346 0.670590 0.080 Uiso 0.49(2) 1 calc R U P A 2
H57E H 0.527929 0.855159 0.611711 0.080 Uiso 0.49(2) 1 calc R U P A 2
H57F H 0.552758 0.821391 0.670752 0.080 Uiso 0.49(2) 1 calc R U P A 2
C58' C 0.5090(7) 0.616(3) 0.6249(13) 0.063(7) Uani 0.49(2) 1 d . U P A 2
H58D H 0.540001 0.612341 0.625501 0.094 Uiso 0.49(2) 1 calc R U P A 2
H58E H 0.498466 0.629438 0.585314 0.094 Uiso 0.49(2) 1 calc R U P A 2
H58F H 0.497738 0.534856 0.639808 0.094 Uiso 0.49(2) 1 calc R U P A 2
C59' C 0.4965(8) 0.673(4) 0.7212(14) 0.072(9) Uani 0.49(2) 1 d . U P A 2
H59D H 0.491588 0.740480 0.750065 0.108 Uiso 0.49(2) 1 calc R U P A 2
H59E H 0.524542 0.635078 0.728147 0.108 Uiso 0.49(2) 1 calc R U P A 2
H59F H 0.474820 0.606146 0.724009 0.108 Uiso 0.49(2) 1 calc R U P A 2
C60 C 0.3930(2) 0.9122(7) 0.5104(3) 0.0281(16) Uani 1 1 d . . . . .
H60 H 0.361840 0.902374 0.502788 0.034 Uiso 1 1 calc R U . . .
C61 C 0.4020(2) 1.0560(8) 0.5072(4) 0.0343(18) Uani 1 1 d . . . . .
C62 C 0.4365(3) 1.1148(8) 0.5330(4) 0.040(2) Uani 1 1 d . . . . .
H62 H 0.456102 1.063579 0.554837 0.048 Uiso 1 1 calc R U . . .
C63 C 0.4438(3) 1.2478(9) 0.5282(4) 0.050(2) Uani 1 1 d . . . . .
H63 H 0.468654 1.285154 0.545112 0.061 Uiso 1 1 calc R U . . .
C64 C 0.4145(3) 1.3249(9) 0.4985(4) 0.050(2) Uani 1 1 d . . . . .
H64 H 0.418570 1.415705 0.496140 0.060 Uiso 1 1 calc R U . . .
C65 C 0.3798(3) 1.2682(9) 0.4728(4) 0.044(2) Uani 1 1 d . . . . .
H65 H 0.359759 1.320714 0.452583 0.053 Uiso 1 1 calc R U . . .
C66 C 0.3730(3) 1.1330(8) 0.4757(4) 0.0359(18) Uani 1 1 d . . . . .
H66 H 0.349185 1.094888 0.456505 0.043 Uiso 1 1 calc R U . . .
C67 C 0.4143(3) 0.8335(8) 0.4647(3) 0.0345(18) Uani 1 1 d . . . . .
C68 C 0.4478(3) 0.8777(9) 0.4321(4) 0.040(2) Uani 1 1 d . . . . .
H68 H 0.459635 0.960393 0.440008 0.048 Uiso 1 1 calc R U . . .
C69 C 0.4640(3) 0.8035(11) 0.3886(4) 0.052(2) Uani 1 1 d . . . . .
H69 H 0.486741 0.835827 0.366866 0.062 Uiso 1 1 calc R U . . .
C70 C 0.4477(3) 0.6840(10) 0.3763(4) 0.052(2) Uani 1 1 d . . . . .
H70 H 0.458591 0.633784 0.345803 0.062 Uiso 1 1 calc R U . . .
C71 C 0.4150(3) 0.6373(10) 0.4088(4) 0.050(2) Uani 1 1 d . . . . .
H71 H 0.404092 0.553378 0.401057 0.059 Uiso 1 1 calc R U . . .
C72 C 0.3980(3) 0.7100(8) 0.4523(4) 0.0398(19) Uani 1 1 d . . . . .
H72 H 0.375382 0.676475 0.473841 0.048 Uiso 1 1 calc R U . . .
C73 C 0.1692(2) 0.9287(7) 0.4164(3) 0.0245(15) Uani 1 1 d . . . . .
H73 H 0.155322 1.008125 0.423802 0.029 Uiso 1 1 calc R U . . .
C74 C 0.1719(3) 0.7270(7) 0.3629(4) 0.039(2) Uani 1 1 d . . . . .
H74A H 0.202439 0.733818 0.370712 0.059 Uiso 1 1 calc R U . . .
H74B H 0.166704 0.708300 0.321934 0.059 Uiso 1 1 calc R U . . .
H74C H 0.160245 0.657184 0.386141 0.059 Uiso 1 1 calc R U . . .
C75 C 0.1125(3) 0.8834(8) 0.3481(4) 0.040(2) Uani 1 1 d . . . . .
H75A H 0.101575 0.964327 0.363903 0.060 Uiso 1 1 calc R U . . .
H75B H 0.091718 0.814346 0.353260 0.060 Uiso 1 1 calc R U . . .
H75C H 0.117610 0.894586 0.306973 0.060 Uiso 1 1 calc R U . . .
C76 C 0.3424(3) 0.4360(7) 0.5967(4) 0.0317(17) Uani 1 1 d . . . . .
H76 H 0.353569 0.519178 0.588815 0.038 Uiso 1 1 calc R U . . .
C77 C 0.3503(4) 0.2309(9) 0.6458(4) 0.055(3) Uani 1 1 d . . . . .
H77A H 0.319843 0.223692 0.637637 0.082 Uiso 1 1 calc R U . . .
H77B H 0.356140 0.215061 0.686848 0.082 Uiso 1 1 calc R U . . .
H77C H 0.365394 0.166913 0.622919 0.082 Uiso 1 1 calc R U . . .
C78 C 0.4045(3) 0.4038(11) 0.6564(5) 0.059(3) Uani 1 1 d . . . . .
H78A H 0.426380 0.338214 0.650738 0.088 Uiso 1 1 calc R U . . .
H78B H 0.401256 0.418778 0.697705 0.088 Uiso 1 1 calc R U . . .
H78C H 0.412789 0.484588 0.637767 0.088 Uiso 1 1 calc R U . . .
H11O H 0.2332(19) 0.532(5) 0.639(2) 0.005(15) Uiso 1 1 d D . . . .
H11P H 0.236(4) 0.664(4) 0.615(4) 0.08(4) Uiso 1 1 d D . . . .
H12O H 0.196(2) 0.620(10) 0.485(6) 0.10(5) Uiso 1 1 d D . . . .
H12P H 0.220(3) 0.739(5) 0.470(4) 0.04(2) Uiso 1 1 d D . . . .
H13O H 0.287(3) 0.456(7) 0.425(4) 0.08(4) Uiso 1 1 d D . . . .
H13P H 0.298(3) 0.595(5) 0.434(3) 0.04(2) Uiso 1 1 d D . . . .
H14O H 0.206(3) 1.082(7) 0.592(4) 0.06(3) Uiso 1 1 d D . . . .
H14P H 0.220(5) 0.944(11) 0.588(4) 0.24(12) Uiso 1 1 d D . . . .
H15O H 0.3078(18) 1.123(7) 0.550(3) 0.03(2) Uiso 1 1 d D . . . .
H15P H 0.287(5) 1.231(10) 0.516(7) 0.29(15) Uiso 1 1 d D . . . .
H16O H 0.270(3) 1.166(5) 0.406(3) 0.03(2) Uiso 1 1 d D . . . .
H16P H 0.263(5) 1.028(10) 0.387(3) 0.21(10) Uiso 1 1 d D . . . .
O17 O 0.2111(2) 0.2619(5) 0.6145(3) 0.0425(15) Uani 1 1 d D . . . .
H17O H 0.212(3) 0.309(9) 0.579(3) 0.06(3) Uiso 1 1 d D . . . .
H17P H 0.191(2) 0.306(8) 0.635(3) 0.04(2) Uiso 1 1 d D . . . .
O18 O 0.29416(19) 0.7686(5) 0.4049(3) 0.0385(14) Uani 1 1 d D . . . .
H18O H 0.314(4) 0.808(14) 0.381(4) 0.12(6) Uiso 1 1 d D . . . .
H18P H 0.301(3) 0.796(11) 0.443(2) 0.08(4) Uiso 1 1 d D . . . .

loop_
_atom_site_aniso_label
_atom_site_aniso_U_11
_atom_site_aniso_U_22
_atom_site_aniso_U_33
_atom_site_aniso_U_23
_atom_site_aniso_U_13
_atom_site_aniso_U_12
Mg1 0.0304(13) 0.0108(11) 0.0311(13) -0.0013(9) 0.0035(10) 0.0008(9)
Mg2 0.0300(13) 0.0094(11) 0.0296(13) 0.0008(9) 0.0048(10) -0.0007(9)
P1 0.0275(9) 0.0101(8) 0.0312(10) -0.0001(7) 0.0043(7) 0.0001(6)
P2 0.0304(10) 0.0118(8) 0.0267(10) 0.0000(7) 0.0043(7) 0.0012(7)
O1 0.028(3) 0.015(2) 0.033(3) 0.000(2) 0.000(2) -0.0020(19)
O2 0.034(3) 0.014(2) 0.025(3) -0.0007(19) 0.006(2) -0.0022(19)
O3 0.028(3) 0.012(2) 0.036(3) 0.001(2) 0.004(2) 0.0010(18)
O4 0.031(3) 0.018(2) 0.034(3) 0.000(2) 0.006(2) -0.001(2)
O5 0.027(3) 0.010(2) 0.037(3) -0.003(2) 0.002(2) -0.0003(18)
O6 0.033(3) 0.011(2) 0.032(3) -0.003(2) 0.003(2) -0.0002(19)
O7 0.031(3) 0.016(2) 0.026(3) 0.0008(19) 0.006(2) -0.0026(19)
O8 0.038(3) 0.017(2) 0.028(3) 0.000(2) 0.002(2) 0.000(2)
O9 0.035(3) 0.014(2) 0.033(3) 0.000(2) 0.000(2) 0.001(2)
O10 0.031(3) 0.011(2) 0.047(3) -0.004(2) -0.003(2) -0.0030(19)
O11 0.045(3) 0.017(3) 0.031(3) 0.004(2) 0.010(2) -0.001(2)
O12 0.033(3) 0.012(2) 0.042(3) 0.003(2) 0.003(2) 0.004(2)
O13 0.039(3) 0.016(2) 0.027(3) -0.004(2) 0.007(2) -0.002(2)
O14 0.038(3) 0.017(3) 0.036(3) 0.000(2) 0.010(2) 0.003(2)
O15 0.029(3) 0.020(3) 0.042(3) -0.004(2) -0.002(2) 0.002(2)
O16 0.036(3) 0.017(3) 0.036(3) 0.003(2) 0.007(2) 0.001(2)
N1 0.050(4) 0.024(3) 0.049(5) -0.006(3) -0.015(3) 0.006(3)
N2 0.036(3) 0.023(3) 0.026(3) 0.001(3) -0.003(3) 0.002(3)
C1 0.027(4) 0.008(3) 0.044(5) 0.005(3) -0.001(3) 0.005(3)
C2 0.035(4) 0.012(3) 0.026(4) 0.000(3) 0.007(3) 0.002(3)
C3 0.030(4) 0.014(3) 0.044(5) -0.003(3) -0.002(3) 0.003(3)
C4 0.029(4) 0.017(3) 0.042(5) 0.006(3) 0.001(3) 0.001(3)
C5 0.032(4) 0.021(4) 0.024(4) -0.001(3) 0.004(3) 0.003(3)
C6 0.028(4) 0.020(4) 0.037(4) -0.007(3) 0.004(3) 0.007(3)
C7 0.040(4) 0.021(4) 0.027(4) -0.003(3) 0.006(3) -0.006(3)
C8 0.040(4) 0.017(4) 0.032(4) 0.007(3) -0.001(3) -0.008(3)
C9 0.048(5) 0.020(4) 0.033(4) -0.004(3) 0.010(3) -0.006(3)
C10 0.059(6) 0.028(4) 0.039(5) 0.000(4) 0.009(4) -0.011(4)
C11 0.054(5) 0.030(4) 0.033(5) 0.006(3) -0.004(4) -0.008(4)
C12 0.042(4) 0.020(4) 0.044(5) -0.001(3) -0.006(4) 0.004(3)
C13 0.035(4) 0.023(4) 0.031(4) 0.001(3) 0.002(3) -0.007(3)
C14 0.033(4) 0.024(4) 0.018(4) 0.006(3) 0.010(3) -0.001(3)
C15 0.032(4) 0.037(5) 0.043(5) -0.001(4) 0.005(3) 0.000(3)
C16 0.039(5) 0.026(4) 0.061(6) 0.000(4) 0.014(4) 0.003(3)
C17 0.058(5) 0.022(4) 0.043(5) -0.003(4) 0.021(4) -0.007(4)
C18 0.058(5) 0.027(4) 0.032(4) -0.003(3) 0.004(4) -0.010(4)
C19 0.040(4) 0.024(4) 0.044(5) 0.003(3) 0.002(4) -0.007(3)
C20 0.032(4) 0.021(4) 0.039(5) 0.005(3) 0.001(3) 0.002(3)
C21 0.036(4) 0.027(4) 0.039(5) -0.001(3) -0.001(3) -0.001(3)
C22 0.038(4) 0.026(4) 0.052(5) 0.004(4) 0.004(4) -0.003(3)
C23 0.036(4) 0.028(4) 0.057(6) -0.004(4) 0.002(4) 0.003(3)
C24 0.026(4) 0.019(4) 0.041(5) -0.006(3) 0.003(3) -0.001(3)
C25 0.042(4) 0.023(4) 0.034(4) -0.004(3) -0.001(3) -0.007(3)
C26 0.049(5) 0.021(4) 0.051(5) 0.002(4) 0.015(4) 0.003(3)
C27 0.067(6) 0.034(5) 0.049(6) -0.002(4) 0.019(5) -0.007(4)
C28 0.066(6) 0.040(5) 0.039(5) 0.004(4) 0.004(4) -0.024(4)
C29 0.065(6) 0.022(4) 0.046(5) 0.007(4) -0.006(4) -0.010(4)
C30 0.037(4) 0.024(4) 0.043(5) -0.004(3) -0.009(4) 0.002(3)
C31 0.039(4) 0.016(4) 0.034(4) 0.001(3) 0.012(3) 0.005(3)
C32 0.044(5) 0.022(4) 0.030(4) -0.005(3) 0.007(3) -0.002(3)
C33 0.049(5) 0.028(4) 0.031(4) 0.007(3) 0.012(4) 0.004(3)
C34 0.051(5) 0.018(4) 0.041(5) 0.001(3) 0.017(4) -0.001(3)
C35 0.049(5) 0.023(4) 0.045(5) -0.005(3) 0.020(4) -0.004(3)
C36 0.032(4) 0.022(4) 0.037(4) -0.006(3) 0.009(3) -0.001(3)
C37 0.029(4) 0.008(3) 0.028(4) -0.002(3) 0.003(3) 0.000(2)
C38 0.031(4) 0.012(3) 0.036(4) -0.006(3) 0.007(3) 0.000(3)
C39 0.040(4) 0.030(4) 0.021(4) 0.001(3) 0.003(3) 0.000(3)
C40 0.037(4) 0.030(4) 0.022(4) -0.002(3) 0.006(3) 0.004(3)
C41 0.033(4) 0.027(4) 0.036(5) -0.011(3) 0.009(3) -0.001(3)
C42 0.031(4) 0.022(4) 0.040(5) -0.008(3) 0.006(3) -0.004(3)
C43 0.031(4) 0.030(4) 0.031(4) -0.003(3) 0.005(3) 0.000(3)
C44 0.027(4) 0.024(4) 0.041(5) -0.003(3) 0.014(3) -0.004(3)
C45 0.039(5) 0.037(5) 0.045(5) -0.015(4) 0.008(4) -0.005(4)
C46 0.059(6) 0.018(4) 0.090(8) -0.007(5) 0.025(6) -0.009(4)
C47 0.054(5) 0.022(4) 0.054(6) 0.002(4) 0.020(5) 0.000(4)
C48 0.053(5) 0.032(5) 0.045(5) 0.002(4) 0.012(4) 0.006(4)
C49 0.044(5) 0.019(4) 0.038(5) 0.004(3) 0.009(4) 0.002(3)
C50 0.039(4) 0.022(4) 0.027(4) 0.005(3) 0.010(3) 0.002(3)
C51 0.044(5) 0.045(5) 0.025(4) -0.001(3) 0.011(3) 0.001(4)
C52 0.051(5) 0.037(5) 0.040(5) -0.005(4) 0.020(4) 0.008(4)
C53 0.056(5) 0.023(4) 0.046(5) -0.001(4) 0.018(4) -0.001(4)
C54 0.054(5) 0.022(4) 0.053(6) 0.007(4) -0.001(4) -0.007(4)
C55 0.037(4) 0.028(4) 0.036(4) 0.003(3) 0.010(3) 0.000(3)
C56 0.032(4) 0.042(5) 0.038(5) 0.004(3) 0.008(3) 0.002(3)
C57 0.045(11) 0.049(10) 0.071(16) -0.004(9) -0.011(10) 0.003(8)
C58 0.041(10) 0.063(15) 0.049(10) 0.014(8) 0.008(7) 0.025(10)
C59 0.064(15) 0.045(10) 0.079(17) 0.018(10) 0.031(13) 0.023(11)
C57' 0.035(10) 0.045(10) 0.079(17) 0.017(10) -0.017(10) 0.001(7)
C58' 0.042(12) 0.052(12) 0.094(15) -0.015(12) 0.003(11) 0.014(10)
C59' 0.023(10) 0.13(3) 0.067(11) 0.047(14) 0.013(11) 0.028(16)
C60 0.034(4) 0.027(4) 0.024(4) 0.006(3) 0.005(3) -0.005(3)
C61 0.032(4) 0.030(4) 0.042(5) 0.003(3) 0.011(3) 0.006(3)
C62 0.044(5) 0.029(4) 0.048(5) 0.011(4) 0.000(4) 0.006(4)
C63 0.054(6) 0.040(5) 0.057(6) 0.017(4) 0.000(5) -0.010(4)
C64 0.068(6) 0.028(5) 0.054(6) 0.004(4) 0.014(5) 0.009(4)
C65 0.046(5) 0.045(5) 0.041(5) 0.008(4) 0.008(4) 0.006(4)
C66 0.040(4) 0.039(5) 0.030(4) 0.007(3) 0.009(3) 0.005(3)
C67 0.036(4) 0.038(5) 0.029(4) 0.005(3) -0.002(3) 0.000(3)
C68 0.039(5) 0.049(5) 0.033(5) 0.003(4) 0.005(4) 0.000(4)
C69 0.051(6) 0.066(7) 0.040(5) 0.001(5) 0.012(4) 0.010(5)
C70 0.074(7) 0.048(6) 0.033(5) 0.000(4) 0.007(5) 0.022(5)
C71 0.072(7) 0.041(5) 0.035(5) -0.006(4) 0.001(4) 0.008(5)
C72 0.049(5) 0.034(5) 0.035(5) 0.005(4) -0.001(4) -0.006(4)
C73 0.033(4) 0.020(3) 0.021(4) -0.003(3) 0.008(3) -0.006(3)
C74 0.064(6) 0.015(4) 0.038(5) 0.001(3) -0.008(4) 0.003(3)
C75 0.038(5) 0.034(5) 0.048(5) 0.005(4) -0.005(4) -0.006(3)
C76 0.041(4) 0.013(3) 0.041(5) -0.003(3) -0.004(4) 0.008(3)
C77 0.088(8) 0.031(5) 0.044(6) 0.005(4) -0.021(5) 0.008(5)
C78 0.053(6) 0.054(6) 0.068(7) -0.012(5) -0.017(5) 0.015(5)
O17 0.063(4) 0.025(3) 0.041(4) 0.004(3) 0.023(3) 0.012(3)
O18 0.052(4) 0.030(3) 0.034(3) 0.000(3) 0.010(3) -0.002(3)

loop_
_atom_type_symbol
_atom_type_description
_atom_type_scat_dispersion_real
_atom_type_scat_dispersion_imag
_atom_type_scat_source
C C 0.0033 0.0016 'International Tables Vol C Tables 4.2.6.8 and 6.1.1.4'
H H 0.0000 0.0000 'International Tables Vol C Tables 4.2.6.8 and 6.1.1.4'
N N 0.0061 0.0033 'International Tables Vol C Tables 4.2.6.8 and 6.1.1.4'
O O 0.0106 0.0060 'International Tables Vol C Tables 4.2.6.8 and 6.1.1.4'
Mg Mg 0.0486 0.0363 'International Tables Vol C Tables 4.2.6.8 and 6.1.1.4'
P P 0.1023 0.0942 'International Tables Vol C Tables 4.2.6.8 and 6.1.1.4'

loop_
_geom_angle_atom_site_label_1
_geom_angle_atom_site_label_2
_geom_angle_atom_site_label_3
_geom_angle
_geom_angle_site_symmetry_1
_geom_angle_site_symmetry_3
O2 Mg1 O6 176.2(2) . .
O2 Mg1 O13 92.9(2) . .
O6 Mg1 O13 90.8(2) . .
O2 Mg1 O12 84.8(2) . .
O6 Mg1 O12 94.3(2) . .
O13 Mg1 O12 89.2(2) . .
O2 Mg1 O9 89.4(2) . .
O6 Mg1 O9 91.3(2) . .
O13 Mg1 O9 93.7(2) . .
O12 Mg1 O9 173.6(2) . .
O2 Mg1 O11 87.9(2) . .
O6 Mg1 O11 88.3(2) . .
O13 Mg1 O11 174.7(2) . .
O12 Mg1 O11 85.7(2) . .
O9 Mg1 O11 91.5(2) . .
O3 Mg2 O7 177.3(2) 1_565 .
O3 Mg2 O10 92.5(2) 1_565 .
O7 Mg2 O10 87.9(2) . .
O3 Mg2 O14 90.2(2) 1_565 .
O7 Mg2 O14 92.4(2) . .
O10 Mg2 O14 94.1(2) . .
O3 Mg2 O15 94.9(2) 1_565 .
O7 Mg2 O15 84.5(2) . .
O10 Mg2 O15 171.6(2) . .
O14 Mg2 O15 89.9(2) . .
O3 Mg2 O16 88.8(2) 1_565 .
O7 Mg2 O16 88.5(2) . .
O10 Mg2 O16 90.5(2) . .
O14 Mg2 O16 175.4(2) . .
O15 Mg2 O16 85.7(2) . .
O3 Mg2 P1 24.20(14) 1_565 1_565
O7 Mg2 P1 153.79(17) . 1_565
O10 Mg2 P1 111.40(17) . 1_565
O14 Mg2 P1 103.24(16) . 1_565
O15 Mg2 P1 74.77(16) . 1_565
O16 Mg2 P1 74.30(15) . 1_565
O2 P1 O4 113.2(3) . .
O2 P1 O3 112.5(3) . .
O4 P1 O3 113.8(3) . .
O2 P1 O1 104.0(3) . .
O4 P1 O1 106.0(3) . .
O3 P1 O1 106.4(3) . .
O2 P1 Mg2 101.4(2) . 1_545
O4 P1 Mg2 92.7(2) . 1_545
O3 P1 Mg2 33.17(19) . 1_545
O1 P1 Mg2 139.04(19) . 1_545
O7 P2 O8 112.7(3) . .
O7 P2 O6 112.5(3) . .
O8 P2 O6 114.0(3) . .
O7 P2 O5 104.1(3) . .
O8 P2 O5 106.1(3) . .
O6 P2 O5 106.4(3) . .
C1 O1 P1 122.2(4) . .
P1 O2 Mg1 134.5(3) . .
P1 O3 Mg2 122.6(3) . 1_545
C37 O5 P2 125.0(4) . .
P2 O6 Mg1 122.6(3) . .
P2 O7 Mg2 134.3(3) . .
C76 O9 Mg1 123.5(5) . .
C73 O10 Mg2 126.3(5) . .
C76 N1 C77 122.6(7) . .
C76 N1 C78 119.5(8) . .
C77 N1 C78 117.9(8) . .
C73 N2 C75 121.2(7) . .
C73 N2 C74 120.4(6) . .
C75 N2 C74 118.4(7) . .
C2 C1 O1 119.5(6) . .
C2 C1 C6 122.5(7) . .
O1 C1 C6 118.0(7) . .
C1 C2 C3 117.0(7) . .
C1 C2 C7 122.0(7) . .
C3 C2 C7 120.8(7) . .
C4 C3 C2 122.7(7) . .
C3 C4 C5 118.2(7) . .
C3 C4 C20 122.0(7) . .
C5 C4 C20 119.8(7) . .
C4 C5 C6 122.0(7) . .
C5 C6 C1 117.6(7) . .
C5 C6 C24 122.5(7) . .
C1 C6 C24 119.7(7) . .
C2 C7 C8 113.3(6) . .
C2 C7 C14 110.5(6) . .
C8 C7 C14 113.8(6) . .
C9 C8 C13 118.9(7) . .
C9 C8 C7 119.1(7) . .
C13 C8 C7 121.9(7) . .
C8 C9 C10 120.3(8) . .
C11 C10 C9 121.4(8) . .
C10 C11 C12 118.0(8) . .
C11 C12 C13 122.6(8) . .
C12 C13 C8 118.9(7) . .
C15 C14 C19 119.5(7) . .
C15 C14 C7 118.5(7) . .
C19 C14 C7 122.0(7) . .
C14 C15 C16 120.6(8) . .
C17 C16 C15 119.8(8) . .
C16 C17 C18 120.7(8) . .
C19 C18 C17 120.3(8) . .
C18 C19 C14 119.1(8) . .
C21 C20 C4 112.9(6) . .
C21 C20 C22 110.2(7) . .
C4 C20 C22 109.7(6) . .
C21 C20 C23 107.5(7) . .
C4 C20 C23 108.1(6) . .
C22 C20 C23 108.4(7) . .
C6 C24 C25 112.5(6) . .
C6 C24 C31 110.5(6) . .
C25 C24 C31 112.6(6) . .
C30 C25 C26 117.8(8) . .
C30 C25 C24 118.5(7) . .
C26 C25 C24 123.7(7) . .
C25 C26 C27 120.9(8) . .
C28 C27 C26 120.5(9) . .
C29 C28 C27 119.3(8) . .
C28 C29 C30 119.8(8) . .
C25 C30 C29 121.8(8) . .
C32 C31 C36 118.7(7) . .
C32 C31 C24 122.2(7) . .
C36 C31 C24 119.1(7) . .
C31 C32 C33 120.9(7) . .
C34 C33 C32 119.5(8) . .
C35 C34 C33 120.1(7) . .
C34 C35 C36 119.9(8) . .
C31 C36 C35 120.8(8) . .
O5 C37 C38 118.6(6) . .
O5 C37 C42 119.3(6) . .
C38 C37 C42 122.1(7) . .
C37 C38 C39 118.3(6) . .
C37 C38 C43 120.4(7) . .
C39 C38 C43 121.3(7) . .
C40 C39 C38 120.9(7) . .
C41 C40 C39 117.7(7) . .
C41 C40 C56 121.8(7) . .
C39 C40 C56 120.5(7) . .
C40 C41 C42 123.2(7) . .
C41 C42 C37 117.7(7) . .
C41 C42 C60 123.0(7) . .
C37 C42 C60 119.4(7) . .
C50 C43 C38 114.0(6) . .
C50 C43 C44 110.4(6) . .
C38 C43 C44 111.8(6) . .
C45 C44 C49 117.3(8) . .
C45 C44 C43 121.0(8) . .
C49 C44 C43 121.6(7) . .
C44 C45 C46 120.4(9) . .
C47 C46 C45 121.0(9) . .
C46 C47 C48 120.4(9) . .
C47 C48 C49 118.5(9) . .
C44 C49 C48 122.3(8) . .
C51 C50 C55 118.2(7) . .
C51 C50 C43 118.6(7) . .
C55 C50 C43 122.9(7) . .
C50 C51 C52 121.4(8) . .
C53 C52 C51 119.5(8) . .
C54 C53 C52 120.0(8) . .
C53 C54 C55 121.6(8) . .
C50 C55 C54 119.2(7) . .
C59' C56 C40 113.8(11) . .
C58 C56 C40 115.2(10) . .
C59' C56 C57' 115.8(18) . .
C40 C56 C57' 110.1(9) . .
C59' C56 C58' 102.1(19) . .
C40 C56 C58' 107.7(10) . .
C57' C56 C58' 106.5(15) . .
C58 C56 C59 107.2(14) . .
C40 C56 C59 112.4(15) . .
C58 C56 C57 107.4(14) . .
C40 C56 C57 107.2(9) . .
C59 C56 C57 106.9(17) . .
C67 C60 C42 111.4(6) . .
C67 C60 C61 114.0(6) . .
C42 C60 C61 112.5(6) . .
C62 C61 C66 118.4(8) . .
C62 C61 C60 124.2(7) . .
C66 C61 C60 117.4(7) . .
C61 C62 C63 122.1(8) . .
C64 C63 C62 119.6(9) . .
C65 C64 C63 119.1(9) . .
C64 C65 C66 121.6(8) . .
C61 C66 C65 119.1(8) . .
C68 C67 C72 117.7(8) . .
C68 C67 C60 124.4(8) . .
C72 C67 C60 117.9(7) . .
C69 C68 C67 121.2(9) . .
C70 C69 C68 120.7(9) . .
C69 C70 C71 119.0(9) . .
C72 C71 C70 121.4(9) . .
C71 C72 C67 119.9(9) . .
O10 C73 N2 124.8(7) . .
O9 C76 N1 123.7(7) . .

loop_
_geom_bond_atom_site_label_1
_geom_bond_atom_site_label_2
_geom_bond_distance
_geom_bond_site_symmetry_2
Mg1 O2 2.015(5) .
Mg1 O6 2.018(5) .
Mg1 O13 2.074(6) .
Mg1 O12 2.089(5) .
Mg1 O9 2.092(5) .
Mg1 O11 2.119(6) .
Mg2 O3 2.018(5) 1_565
Mg2 O7 2.024(5) .
Mg2 O10 2.066(5) .
Mg2 O14 2.078(6) .
Mg2 O15 2.101(6) .
Mg2 O16 2.139(6) .
Mg2 P1 3.106(3) 1_565
P1 O2 1.507(5) .
P1 O4 1.510(5) .
P1 O3 1.512(5) .
P1 O1 1.642(5) .
P2 O7 1.500(5) .
P2 O8 1.503(5) .
P2 O6 1.505(5) .
P2 O5 1.646(5) .
O1 C1 1.387(8) .
O5 C37 1.384(8) .
O9 C76 1.244(9) .
O10 C73 1.234(9) .
N1 C76 1.316(10) .
N1 C77 1.441(12) .
N1 C78 1.458(12) .
N2 C73 1.329(9) .
N2 C75 1.434(10) .
N2 C74 1.472(10) .
C1 C2 1.383(11) .
C1 C6 1.403(11) .
C2 C3 1.408(10) .
C2 C7 1.514(10) .
C3 C4 1.381(11) .
C4 C5 1.382(11) .
C4 C20 1.536(10) .
C5 C6 1.399(10) .
C6 C24 1.499(11) .
C7 C8 1.523(10) .
C7 C14 1.531(10) .
C8 C9 1.388(11) .
C8 C13 1.406(11) .
C9 C10 1.392(12) .
C10 C11 1.374(13) .
C11 C12 1.378(12) .
C12 C13 1.385(11) .
C14 C15 1.384(11) .
C14 C19 1.394(11) .
C15 C16 1.392(12) .
C16 C17 1.348(13) .
C17 C18 1.392(13) .
C18 C19 1.387(12) .
C20 C21 1.525(11) .
C20 C22 1.538(11) .
C20 C23 1.554(11) .
C24 C25 1.529(11) .
C24 C31 1.539(10) .
C25 C30 1.378(11) .
C25 C26 1.390(12) .
C26 C27 1.392(12) .
C27 C28 1.381(14) .
C28 C29 1.377(14) .
C29 C30 1.396(13) .
C31 C32 1.380(11) .
C31 C36 1.395(11) .
C32 C33 1.404(11) .
C33 C34 1.393(12) .
C34 C35 1.374(13) .
C35 C36 1.397(11) .
C37 C38 1.384(10) .
C37 C42 1.390(10) .
C38 C39 1.414(11) .
C38 C43 1.523(10) .
C39 C40 1.402(10) .
C40 C41 1.381(11) .
C40 C56 1.522(11) .
C41 C42 1.388(11) .
C42 C60 1.514(11) .
C43 C50 1.513(11) .
C43 C44 1.524(11) .
C44 C45 1.389(11) .
C44 C49 1.391(12) .
C45 C46 1.410(14) .
C46 C47 1.348(15) .
C47 C48 1.387(13) .
C48 C49 1.403(12) .
C50 C51 1.382(11) .
C50 C55 1.399(11) .
C51 C52 1.387(12) .
C52 C53 1.381(13) .
C53 C54 1.341(13) .
C54 C55 1.400(12) .
C56 C59' 1.47(3) .
C56 C58 1.48(2) .
C56 C57' 1.53(2) .
C56 C58' 1.56(2) .
C56 C59 1.57(3) .
C56 C57 1.57(2) .
C60 C67 1.510(11) .
C60 C61 1.516(11) .
C61 C62 1.374(12) .
C61 C66 1.406(11) .
C62 C63 1.400(12) .
C63 C64 1.392(14) .
C64 C65 1.367(14) .
C65 C66 1.417(13) .
C67 C68 1.395(12) .
C67 C72 1.405(12) .
C68 C69 1.379(13) .
C69 C70 1.367(15) .
C70 C71 1.382(15) .
C71 C72 1.380(13) .

loop_
_geom_hbond_atom_site_label_D
_geom_hbond_atom_site_label_H
_geom_hbond_atom_site_label_A
_geom_hbond_distance_DH
_geom_hbond_distance_HA
_geom_hbond_distance_DA
_geom_hbond_angle_DHA
_geom_hbond_site_symmetry_A
_geom_hbond_publ_flag
C73 H73 O3 0.95 2.51 3.062(8) 117.0 1_565 yes
C76 H76 O6 0.95 2.41 2.995(9) 119.2 . yes
O11 H11P O8 0.97(5) 1.76(6) 2.662(7) 152(10) . yes
O12 H12P O7 0.96(4) 2.59(8) 3.057(7) 110(6) . yes
O12 H12P O10 0.96(4) 1.92(5) 2.864(7) 170(7) . yes
O13 H13O O4 0.97(5) 1.84(7) 2.712(7) 148(10) . yes
O13 H13P O18 0.94(4) 1.92(4) 2.850(8) 173(7) . yes
O14 H14O O17 0.96(5) 1.94(6) 2.845(8) 157(9) 1_565 yes
O15 H15O O5 0.92(4) 2.59(7) 3.281(7) 132(6) . yes
O16 H16O O4 0.94(4) 1.78(5) 2.664(7) 156(8) 1_565 yes
O17 H17O O2 0.96(4) 1.89(5) 2.834(8) 167(8) . yes
O18 H18P O7 0.96(5) 2.00(8) 2.819(8) 143(10) . yes
